data_4510118
loop_
_publ_author_name
'Pan, Fangfang'
'Englert, Ulli'

_publ_section_title
;
 N-(6-Methyl-2-pyridyl)mesitylenesulfonamide: An Efficient Template for
 Polyiodides
;
_journal_issue 3
_journal_name_full 'Crystal Growth &amp; Design'
_journal_page_first 1057
_journal_paper_doi 10.1021/cg4015477
_journal_volume 14
_journal_year 2014
_chemical_formula_sum 'C33 H40 I5 N4 O4 S2'
_chemical_formula_weight 1255.31
_chemical_name_systematic
; 
 ? 
;
_space_group_IT_number 14
_symmetry_cell_setting monoclinic
_symmetry_space_group_name_Hall '-P 2ybc'
_symmetry_space_group_name_H-M 'P 1 21/c 1'
_atom_sites_solution_hydrogens geom
_atom_sites_solution_primary direct
_atom_sites_solution_secondary difmap
_audit_creation_method SHELXL-97
_cell_angle_alpha 90.00
_cell_angle_beta 105.5530(10)
_cell_angle_gamma 90.00
_cell_formula_units_Z 4
_cell_length_a 25.3481(18)
_cell_length_b 5.9873(4)
_cell_length_c 28.340(2)
_cell_measurement_reflns_used 4404
_cell_measurement_temperature 100(2)
_cell_measurement_theta_max 26.6592
_cell_measurement_theta_min 2.5186
_cell_volume 4143.6(5)
_computing_cell_refinement SMART
_computing_data_collection 'SMART (Bruker, 2001)'
_computing_data_reduction 'SAINT (Bruker, 1999)'
_computing_molecular_graphics 'PLATON (Spek, 2003)'
_computing_publication_material 'SHELXL-97 (Sheldrick, 2008)'
_computing_structure_refinement 'SHELXL-97 (Sheldrick, 2008)'
_computing_structure_solution 'SHELXS-97 (Sheldrick, 2008)'
_diffrn_ambient_temperature 100(2)
_diffrn_measured_fraction_theta_full 0.998
_diffrn_measured_fraction_theta_max 0.998
_diffrn_measurement_device_type 'CCD area detector'
_diffrn_measurement_method 'omega scans'
_diffrn_radiation_monochromator 'multilayer optics'
_diffrn_radiation_source 'Incoatec microsource'
_diffrn_radiation_type MoK\a
_diffrn_radiation_wavelength 0.71073
_diffrn_reflns_av_R_equivalents 0.1131
_diffrn_reflns_av_sigmaI/netI 0.0731
_diffrn_reflns_limit_h_max 33
_diffrn_reflns_limit_h_min -33
_diffrn_reflns_limit_k_max 7
_diffrn_reflns_limit_k_min -7
_diffrn_reflns_limit_l_max 37
_diffrn_reflns_limit_l_min -37
_diffrn_reflns_number 53380
_diffrn_reflns_theta_full 28.00
_diffrn_reflns_theta_max 28.00
_diffrn_reflns_theta_min 2.50
_exptl_absorpt_coefficient_mu 3.893
_exptl_absorpt_correction_T_max 0.8598
_exptl_absorpt_correction_T_min 0.3193
_exptl_absorpt_correction_type multi-scan
_exptl_absorpt_process_details SADABS
_exptl_crystal_colour brown
_exptl_crystal_density_diffrn 2.012
_exptl_crystal_density_method 'not measured'
_exptl_crystal_description needle
_exptl_crystal_F_000 2380
_exptl_crystal_size_max 0.38
_exptl_crystal_size_mid 0.08
_exptl_crystal_size_min 0.04
_refine_diff_density_max 1.321
_refine_diff_density_min -1.151
_refine_diff_density_rms 0.149
_refine_ls_extinction_method none
_refine_ls_goodness_of_fit_ref 1.019
_refine_ls_hydrogen_treatment mixed
_refine_ls_matrix_type full
_refine_ls_number_parameters 454
_refine_ls_number_reflns 9963
_refine_ls_number_restraints 6
_refine_ls_restrained_S_all 1.020
_refine_ls_R_factor_all 0.0651
_refine_ls_R_factor_gt 0.0432
_refine_ls_shift/su_max 0.001
_refine_ls_shift/su_mean 0.000
_refine_ls_structure_factor_coef Fsqd
_refine_ls_weighting_details 'calc w=1/[\s^2^(Fo^2^)+(0.0191P)^2^+2.2658P] where P=(Fo^2^+2Fc^2^)/3'
_refine_ls_weighting_scheme calc
_refine_ls_wR_factor_gt 0.0896
_refine_ls_wR_factor_ref 0.1012
_reflns_number_gt 7375
_reflns_number_total 9963
_reflns_threshold_expression >2sigma(I)
_cod_data_source_file cg4015477_si_001.cif
_cod_data_source_block 5
_cod_depositor_comments
;
The following automatic conversions were performed:

'_symmetry_cell_setting' value 'Monoclinic' changed to 'monoclinic'
according to
/usr/data/users/saulius/crontab/automatic-downloads/current/ACS/lib/dictionaries/cif_core.dic
dictionary named 'cif_core.dic' version 2.4.2 from 2011-04-26.

Automatic conversion script
Id: cif_fix_values 2281 2013-09-26 08:29:07Z andrius 
;
_cod_original_sg_symbol_H-M P21/c
_cod_database_code 4510118

loop_
_symmetry_equiv_pos_as_xyz
'x, y, z'
'-x, y+1/2, -z+1/2'
'-x, -y, -z'
'x, -y-1/2, z-1/2'

loop_
_atom_site_label
_atom_site_type_symbol
_atom_site_fract_x
_atom_site_fract_y
_atom_site_fract_z
_atom_site_U_iso_or_equiv
_atom_site_adp_type
_atom_site_occupancy
_atom_site_symmetry_multiplicity
_atom_site_calc_flag
_atom_site_refinement_flags
I4 I 0.271549(14) 0.18510(6) 0.382662(13) 0.03099(10) Uani 1 1 d .
I1 I 0.171176(16) 0.36284(6) 0.405141(15) 0.03998(11) Uani 1 1 d .
I3 I 0.031020(16) -0.35306(7) 0.290901(14) 0.04125(11) Uani 1 1 d .
I2 I 0.096989(15) -0.02769(6) 0.346305(14) 0.03604(11) Uani 1 1 d .
I5 I 0.368375(15) 0.01109(7) 0.363854(15) 0.04393(12) Uani 1 1 d .
S1 S 0.33358(5) 0.3981(2) 0.13444(5) 0.0231(3) Uani 1 1 d .
O1 O 0.31293(14) 0.4460(6) 0.17632(14) 0.0313(9) Uani 1 1 d .
O2 O 0.33452(14) 0.5785(6) 0.10185(14) 0.0364(9) Uani 1 1 d .
N1 N 0.26946(16) -0.0698(7) 0.04621(15) 0.0223(9) Uani 1 1 d D
H1N H 0.2443(15) -0.112(8) 0.0576(18) 0.027 Uiso 1 1 d D
N2 N 0.29473(17) 0.1984(8) 0.10597(15) 0.0257(10) Uani 1 1 d D
H2N H 0.270(3) 0.150(17) 0.117(4) 0.031 Uiso 0.48(6) 1 d PD
C1 C 0.30400(19) 0.0982(9) 0.06535(18) 0.0259(12) Uani 1 1 d .
C2 C 0.2714(2) -0.1970(10) 0.00777(19) 0.0317(13) Uani 1 1 d .
C3 C 0.3114(2) -0.1514(11) -0.0154(2) 0.0426(16) Uani 1 1 d .
H3 H 0.3139 -0.2355 -0.0432 0.051 Uiso 1 1 calc R
C4 C 0.3477(2) 0.0200(12) 0.0026(2) 0.0487(18) Uani 1 1 d .
H4 H 0.3761 0.0504 -0.0126 0.058 Uiso 1 1 calc R
C5 C 0.3442(2) 0.1479(10) 0.04192(19) 0.0346(14) Uani 1 1 d .
H5 H 0.3688 0.2684 0.0529 0.041 Uiso 1 1 calc R
C6 C 0.2294(2) -0.3770(10) -0.00696(19) 0.0374(14) Uani 1 1 d .
H6A H 0.2336 -0.4841 0.0199 0.056 Uiso 1 1 calc R
H6B H 0.2342 -0.4539 -0.0360 0.056 Uiso 1 1 calc R
H6C H 0.1927 -0.3109 -0.0145 0.056 Uiso 1 1 calc R
C7 C 0.40059(19) 0.2874(8) 0.15661(16) 0.0195(10) Uani 1 1 d .
C8 C 0.44503(19) 0.3811(8) 0.14342(17) 0.0207(10) Uani 1 1 d .
C9 C 0.4963(2) 0.2768(9) 0.16141(17) 0.0240(11) Uani 1 1 d .
H9 H 0.5271 0.3376 0.1528 0.029 Uiso 1 1 calc R
C10 C 0.5038(2) 0.0897(9) 0.19110(17) 0.0241(11) Uani 1 1 d .
C11 C 0.4592(2) 0.0044(9) 0.20428(18) 0.0271(12) Uani 1 1 d .
H11 H 0.4641 -0.1225 0.2251 0.032 Uiso 1 1 calc R
C12 C 0.4073(2) 0.0982(8) 0.18803(17) 0.0212(10) Uani 1 1 d .
C13 C 0.4444(2) 0.5875(8) 0.11218(18) 0.0261(11) Uani 1 1 d .
H13A H 0.4223 0.5581 0.0787 0.039 Uiso 1 1 calc R
H13B H 0.4819 0.6249 0.1118 0.039 Uiso 1 1 calc R
H13C H 0.4285 0.7128 0.1259 0.039 Uiso 1 1 calc R
C14 C 0.5590(2) -0.0219(10) 0.2078(2) 0.0342(13) Uani 1 1 d .
H14A H 0.5714 -0.0205 0.2436 0.051 Uiso 1 1 calc R
H14B H 0.5855 0.0590 0.1945 0.051 Uiso 1 1 calc R
H14C H 0.5561 -0.1765 0.1961 0.051 Uiso 1 1 calc R
C15 C 0.3618(2) -0.0046(9) 0.20638(19) 0.0308(12) Uani 1 1 d .
H15A H 0.3756 -0.1387 0.2256 0.046 Uiso 1 1 calc R
H15B H 0.3312 -0.0451 0.1784 0.046 Uiso 1 1 calc R
H15C H 0.3493 0.1035 0.2270 0.046 Uiso 1 1 calc R
S2 S 0.16547(5) -0.1290(2) 0.12721(5) 0.0256(3) Uani 1 1 d .
O3 O 0.18950(15) -0.1911(6) 0.08821(15) 0.0380(10) Uani 1 1 d .
O4 O 0.16381(15) -0.2972(7) 0.16228(16) 0.0443(11) Uani 1 1 d .
N3 N 0.22731(17) 0.3442(8) 0.21505(15) 0.0258(10) Uani 1 1 d .
H3N H 0.255(2) 0.365(9) 0.2032(19) 0.031 Uiso 1 1 d .
N4 N 0.20238(16) 0.0809(7) 0.15427(16) 0.0238(9) Uani 1 1 d D
H4N H 0.226(3) 0.133(16) 0.142(3) 0.029 Uiso 0.52(6) 1 d PD
C16 C 0.1905(2) 0.1879(9) 0.19256(18) 0.0273(12) Uani 1 1 d .
C17 C 0.2220(2) 0.4796(10) 0.25148(18) 0.0350(14) Uani 1 1 d .
C18 C 0.1763(2) 0.4547(11) 0.26837(19) 0.0394(15) Uani 1 1 d .
H18 H 0.1711 0.5464 0.2941 0.047 Uiso 1 1 calc R
C19 C 0.1382(2) 0.2945(11) 0.24741(19) 0.0376(15) Uani 1 1 d .
H19 H 0.1067 0.2774 0.2591 0.045 Uiso 1 1 calc R
C20 C 0.1444(2) 0.1578(10) 0.20995(18) 0.0292(12) Uani 1 1 d .
H20 H 0.1180 0.0463 0.1964 0.035 Uiso 1 1 calc R
C21 C 0.2664(2) 0.6453(12) 0.2709(2) 0.0492(18) Uani 1 1 d .
H21A H 0.3005 0.5666 0.2863 0.074 Uiso 1 1 calc R
H21B H 0.2562 0.7409 0.2951 0.074 Uiso 1 1 calc R
H21C H 0.2715 0.7375 0.2439 0.074 Uiso 1 1 calc R
C22 C 0.0982(2) -0.0312(8) 0.10014(17) 0.0202(10) Uani 1 1 d .
C23 C 0.0922(2) 0.1519(8) 0.06779(17) 0.0226(11) Uani 1 1 d .
C24 C 0.03959(19) 0.2290(8) 0.04676(18) 0.0243(11) Uani 1 1 d .
H24 H 0.0348 0.3529 0.0251 0.029 Uiso 1 1 calc R
C25 C -0.0063(2) 0.1334(9) 0.05597(17) 0.0265(11) Uani 1 1 d .
C26 C 0.0013(2) -0.0470(9) 0.08678(17) 0.0251(11) Uani 1 1 d .
H26 H -0.0301 -0.1153 0.0928 0.030 Uiso 1 1 calc R
C27 C 0.0527(2) -0.1363(8) 0.10983(18) 0.0226(11) Uani 1 1 d .
C28 C 0.1387(2) 0.2645(9) 0.0530(2) 0.0306(12) Uani 1 1 d .
H28A H 0.1241 0.3852 0.0298 0.046 Uiso 1 1 calc R
H28B H 0.1574 0.1550 0.0375 0.046 Uiso 1 1 calc R
H28C H 0.1647 0.3264 0.0821 0.046 Uiso 1 1 calc R
C29 C 0.0540(2) -0.3360(9) 0.1427(2) 0.0309(12) Uani 1 1 d .
H29A H 0.0712 -0.4623 0.1306 0.046 Uiso 1 1 calc R
H29B H 0.0165 -0.3760 0.1427 0.046 Uiso 1 1 calc R
H29C H 0.0751 -0.2991 0.1761 0.046 Uiso 1 1 calc R
C30 C -0.0628(2) 0.2266(10) 0.03263(19) 0.0333(13) Uani 1 1 d .
H30A H -0.0906 0.1236 0.0382 0.050 Uiso 1 1 calc R
H30B H -0.0677 0.2445 -0.0027 0.050 Uiso 1 1 calc R
H30C H -0.0667 0.3720 0.0472 0.050 Uiso 1 1 calc R
C31 C 0.5272(2) 0.5268(8) 0.54934(18) 0.0381(14) Uani 1 1 d D
H31 H 0.5457 0.5441 0.5830 0.046 Uiso 1 1 calc R
C32 C 0.5234(2) 0.7043(8) 0.51698(17) 0.0356(13) Uani 1 1 d D
H32 H 0.5393 0.8447 0.5282 0.043 Uiso 1 1 calc R
C33 C 0.4962(2) 0.6733(8) 0.46812(17) 0.0380(14) Uani 1 1 d D
H33 H 0.4936 0.7947 0.4460 0.046 Uiso 1 1 calc R

loop_
_atom_site_aniso_label
_atom_site_aniso_U_11
_atom_site_aniso_U_22
_atom_site_aniso_U_33
_atom_site_aniso_U_23
_atom_site_aniso_U_13
_atom_site_aniso_U_12
I4 0.02821(19) 0.0308(2) 0.0363(2) 0.00151(15) 0.01268(15) 0.00433(15)
I1 0.0354(2) 0.0352(2) 0.0538(3) 0.00311(18) 0.01959(19) 0.01413(17)
I3 0.0290(2) 0.0555(3) 0.0398(2) 0.01258(19) 0.01028(17) 0.00860(18)
I2 0.0302(2) 0.0389(2) 0.0444(2) 0.01772(17) 0.01924(17) 0.01694(17)
I5 0.01974(19) 0.0621(3) 0.0504(2) -0.0219(2) 0.01015(17) -0.00351(18)
S1 0.0162(6) 0.0225(6) 0.0294(7) -0.0014(5) 0.0040(5) -0.0017(5)
O1 0.023(2) 0.028(2) 0.047(2) -0.0116(17) 0.0159(17) -0.0047(16)
O2 0.0205(19) 0.030(2) 0.055(3) 0.0147(19) 0.0019(18) 0.0010(17)
N1 0.013(2) 0.033(2) 0.021(2) 0.0069(18) 0.0036(16) -0.0018(18)
N2 0.014(2) 0.035(3) 0.028(2) -0.0003(19) 0.0043(18) -0.0104(19)
C1 0.012(2) 0.040(3) 0.022(3) 0.012(2) -0.0007(19) 0.000(2)
C2 0.022(3) 0.047(4) 0.024(3) -0.001(2) 0.004(2) -0.003(3)
C3 0.029(3) 0.077(5) 0.023(3) -0.009(3) 0.009(2) -0.020(3)
C4 0.028(3) 0.091(5) 0.030(3) -0.005(3) 0.013(3) -0.026(3)
C5 0.022(3) 0.056(4) 0.023(3) -0.002(3) 0.003(2) -0.021(3)
C6 0.031(3) 0.058(4) 0.024(3) -0.010(3) 0.008(2) -0.009(3)
C7 0.020(2) 0.019(2) 0.019(2) -0.0031(19) 0.0031(19) -0.003(2)
C8 0.018(2) 0.026(3) 0.018(2) -0.003(2) 0.0035(19) -0.005(2)
C9 0.017(2) 0.036(3) 0.018(2) -0.006(2) 0.0027(19) -0.010(2)
C10 0.022(3) 0.029(3) 0.017(2) -0.002(2) -0.003(2) 0.000(2)
C11 0.029(3) 0.029(3) 0.019(2) 0.001(2) 0.000(2) -0.001(2)
C12 0.021(3) 0.024(3) 0.018(2) -0.0046(19) 0.0036(19) -0.005(2)
C13 0.020(3) 0.026(3) 0.030(3) -0.002(2) 0.004(2) -0.009(2)
C14 0.017(3) 0.047(4) 0.033(3) 0.001(3) -0.002(2) 0.006(2)
C15 0.031(3) 0.031(3) 0.030(3) 0.004(2) 0.008(2) -0.006(2)
S2 0.0172(6) 0.0216(6) 0.0368(7) -0.0005(5) 0.0054(5) -0.0019(5)
O3 0.029(2) 0.027(2) 0.066(3) -0.0161(19) 0.027(2) -0.0092(17)
O4 0.021(2) 0.037(2) 0.071(3) 0.027(2) 0.007(2) 0.0042(18)
N3 0.017(2) 0.043(3) 0.017(2) 0.0056(19) 0.0026(17) 0.000(2)
N4 0.015(2) 0.026(2) 0.030(2) 0.0019(19) 0.0053(18) -0.0041(18)
C16 0.015(2) 0.042(3) 0.022(3) 0.012(2) 0.001(2) 0.001(2)
C17 0.021(3) 0.062(4) 0.019(3) -0.005(3) 0.000(2) -0.004(3)
C18 0.022(3) 0.077(5) 0.018(3) -0.004(3) 0.003(2) 0.001(3)
C19 0.022(3) 0.070(4) 0.020(3) 0.009(3) 0.006(2) -0.004(3)
C20 0.016(3) 0.050(4) 0.021(3) 0.013(2) 0.002(2) -0.001(2)
C21 0.029(3) 0.085(5) 0.033(3) -0.028(3) 0.008(3) -0.014(3)
C22 0.021(2) 0.021(2) 0.020(2) -0.0009(19) 0.0074(19) -0.004(2)
C23 0.022(3) 0.022(3) 0.024(3) -0.005(2) 0.007(2) -0.005(2)
C24 0.020(3) 0.027(3) 0.024(3) 0.004(2) 0.003(2) -0.004(2)
C25 0.023(3) 0.038(3) 0.018(2) -0.006(2) 0.005(2) -0.002(2)
C26 0.019(3) 0.035(3) 0.021(2) -0.004(2) 0.005(2) -0.008(2)
C27 0.019(2) 0.025(3) 0.025(3) -0.004(2) 0.008(2) -0.007(2)
C28 0.025(3) 0.033(3) 0.036(3) 0.006(2) 0.011(2) -0.004(2)
C29 0.020(3) 0.034(3) 0.038(3) 0.010(2) 0.008(2) -0.006(2)
C30 0.023(3) 0.050(4) 0.024(3) 0.006(3) 0.000(2) -0.001(3)
C31 0.039(3) 0.049(4) 0.027(3) 0.007(3) 0.010(3) 0.012(3)
C32 0.037(3) 0.034(3) 0.038(3) -0.007(3) 0.013(3) 0.001(3)
C33 0.054(4) 0.034(3) 0.030(3) 0.005(3) 0.017(3) 0.019(3)

loop_
_atom_type_symbol
_atom_type_description
_atom_type_scat_dispersion_real
_atom_type_scat_dispersion_imag
_atom_type_scat_source
C C 0.0033 0.0016 'International Tables Vol C Tables 4.2.6.8 and 6.1.1.4'
H H 0.0000 0.0000 'International Tables Vol C Tables 4.2.6.8 and 6.1.1.4'
N N 0.0061 0.0033 'International Tables Vol C Tables 4.2.6.8 and 6.1.1.4'
O O 0.0106 0.0060 'International Tables Vol C Tables 4.2.6.8 and 6.1.1.4'
S S 0.1246 0.1234 'International Tables Vol C Tables 4.2.6.8 and 6.1.1.4'
I I -0.4742 1.8119 'International Tables Vol C Tables 4.2.6.8 and 6.1.1.4'

loop_
_geom_angle_atom_site_label_1
_geom_angle_atom_site_label_2
_geom_angle_atom_site_label_3
_geom_angle
_geom_angle_site_symmetry_1
I5 I4 I1 178.447(18) .
O2 S1 O1 117.0(2) .
O2 S1 N2 110.5(2) .
O1 S1 N2 104.4(2) .
O2 S1 C7 109.4(2) .
O1 S1 C7 107.8(2) .
N2 S1 C7 107.3(2) .
C2 N1 C1 126.1(4) .
C2 N1 H1N 110(4) .
C1 N1 H1N 124(4) .
C1 N2 S1 121.5(3) .
C1 N2 H2N 119(8) .
S1 N2 H2N 119(8) .
N1 C1 N2 115.1(4) .
N1 C1 C5 116.6(5) .
N2 C1 C5 128.3(5) .
N1 C2 C3 117.9(5) .
N1 C2 C6 117.3(4) .
C3 C2 C6 124.8(5) .
C2 C3 C4 118.3(5) .
C2 C3 H3 120.9 .
C4 C3 H3 120.9 .
C5 C4 C3 122.1(5) .
C5 C4 H4 118.9 .
C3 C4 H4 118.9 .
C4 C5 C1 118.9(5) .
C4 C5 H5 120.5 .
C1 C5 H5 120.5 .
C2 C6 H6A 109.5 .
C2 C6 H6B 109.5 .
H6A C6 H6B 109.5 .
C2 C6 H6C 109.5 .
H6A C6 H6C 109.5 .
H6B C6 H6C 109.5 .
C8 C7 C12 121.2(4) .
C8 C7 S1 121.3(4) .
C12 C7 S1 117.5(4) .
C7 C8 C9 117.3(4) .
C7 C8 C13 126.8(4) .
C9 C8 C13 115.9(4) .
C10 C9 C8 122.8(5) .
C10 C9 H9 118.6 .
C8 C9 H9 118.6 .
C11 C10 C9 118.4(5) .
C11 C10 C14 120.7(5) .
C9 C10 C14 120.9(5) .
C10 C11 C12 122.1(5) .
C10 C11 H11 118.9 .
C12 C11 H11 118.9 .
C11 C12 C7 118.2(4) .
C11 C12 C15 117.4(4) .
C7 C12 C15 124.4(4) .
C8 C13 H13A 109.5 .
C8 C13 H13B 109.5 .
H13A C13 H13B 109.5 .
C8 C13 H13C 109.5 .
H13A C13 H13C 109.5 .
H13B C13 H13C 109.5 .
C10 C14 H14A 109.5 .
C10 C14 H14B 109.5 .
H14A C14 H14B 109.5 .
C10 C14 H14C 109.5 .
H14A C14 H14C 109.5 .
H14B C14 H14C 109.5 .
C12 C15 H15A 109.5 .
C12 C15 H15B 109.5 .
H15A C15 H15B 109.5 .
C12 C15 H15C 109.5 .
H15A C15 H15C 109.5 .
H15B C15 H15C 109.5 .
O4 S2 O3 116.7(3) .
O4 S2 N4 109.7(2) .
O3 S2 N4 104.6(2) .
O4 S2 C22 109.3(2) .
O3 S2 C22 107.9(2) .
N4 S2 C22 108.2(2) .
C17 N3 C16 125.3(5) .
C17 N3 H3N 118(4) .
C16 N3 H3N 116(4) .
C16 N4 S2 121.0(4) .
C16 N4 H4N 119(7) .
S2 N4 H4N 119(7) .
N3 C16 N4 115.3(4) .
N3 C16 C20 117.4(5) .
N4 C16 C20 127.3(5) .
N3 C17 C18 117.9(5) .
N3 C17 C21 117.6(5) .
C18 C17 C21 124.5(5) .
C17 C18 C19 118.9(5) .
C17 C18 H18 120.5 .
C19 C18 H18 120.5 .
C18 C19 C20 122.2(5) .
C18 C19 H19 118.9 .
C20 C19 H19 118.9 .
C19 C20 C16 118.2(5) .
C19 C20 H20 120.9 .
C16 C20 H20 120.9 .
C17 C21 H21A 109.5 .
C17 C21 H21B 109.5 .
H21A C21 H21B 109.5 .
C17 C21 H21C 109.5 .
H21A C21 H21C 109.5 .
H21B C21 H21C 109.5 .
C27 C22 C23 121.7(5) .
C27 C22 S2 120.8(4) .
C23 C22 S2 117.4(4) .
C24 C23 C22 117.4(4) .
C24 C23 C28 117.6(4) .
C22 C23 C28 124.9(5) .
C25 C24 C23 122.9(5) .
C25 C24 H24 118.6 .
C23 C24 H24 118.6 .
C26 C25 C24 117.6(5) .
C26 C25 C30 121.7(5) .
C24 C25 C30 120.7(5) .
C25 C26 C27 123.7(5) .
C25 C26 H26 118.2 .
C27 C26 H26 118.2 .
C26 C27 C22 116.6(5) .
C26 C27 C29 117.0(4) .
C22 C27 C29 126.4(5) .
C23 C28 H28A 109.5 .
C23 C28 H28B 109.5 .
H28A C28 H28B 109.5 .
C23 C28 H28C 109.5 .
H28A C28 H28C 109.5 .
H28B C28 H28C 109.5 .
C27 C29 H29A 109.5 .
C27 C29 H29B 109.5 .
H29A C29 H29B 109.5 .
C27 C29 H29C 109.5 .
H29A C29 H29C 109.5 .
H29B C29 H29C 109.5 .
C25 C30 H30A 109.5 .
C25 C30 H30B 109.5 .
H30A C30 H30B 109.5 .
C25 C30 H30C 109.5 .
H30A C30 H30C 109.5 .
H30B C30 H30C 109.5 .
C33 C31 C32 119.0(5) 3_666
C33 C31 H31 120.5 3_666
C32 C31 H31 120.5 .
C33 C32 C31 119.0(5) .
C33 C32 H32 120.5 .
C31 C32 H32 120.5 .
C31 C33 C32 122.0(5) 3_666
C31 C33 H33 119.0 3_666
C32 C33 H33 119.0 .

loop_
_geom_bond_atom_site_label_1
_geom_bond_atom_site_label_2
_geom_bond_distance
_geom_bond_site_symmetry_2
I4 I5 2.8452(5) .
I4 I1 2.9801(5) .
I3 I2 2.7657(6) .
S1 O2 1.425(4) .
S1 O1 1.448(4) .
S1 N2 1.620(4) .
S1 C7 1.774(5) .
N1 C2 1.340(7) .
N1 C1 1.348(6) .
N1 H1N 0.827(19) .
N2 C1 1.373(7) .
N2 H2N 0.83(2) .
C1 C5 1.389(7) .
C2 C3 1.376(7) .
C2 C6 1.493(7) .
C3 C4 1.383(8) .
C3 H3 0.9500 .
C4 C5 1.374(8) .
C4 H4 0.9500 .
C5 H5 0.9500 .
C6 H6A 0.9800 .
C6 H6B 0.9800 .
C6 H6C 0.9800 .
C7 C8 1.396(6) .
C7 C12 1.423(6) .
C8 C9 1.409(7) .
C8 C13 1.518(7) .
C9 C10 1.383(7) .
C9 H9 0.9500 .
C10 C11 1.381(7) .
C10 C14 1.508(7) .
C11 C12 1.391(7) .
C11 H11 0.9500 .
C12 C15 1.516(7) .
C13 H13A 0.9800 .
C13 H13B 0.9800 .
C13 H13C 0.9800 .
C14 H14A 0.9800 .
C14 H14B 0.9800 .
C14 H14C 0.9800 .
C15 H15A 0.9800 .
C15 H15B 0.9800 .
C15 H15C 0.9800 .
S2 O4 1.423(4) .
S2 O3 1.446(4) .
S2 N4 1.630(4) .
S2 C22 1.772(5) .
N3 C17 1.348(7) .
N3 C16 1.355(7) .
N3 H3N 0.86(5) .
N4 C16 1.362(7) .
N4 H4N 0.82(2) .
C16 C20 1.395(7) .
C17 C18 1.375(7) .
C17 C21 1.489(8) .
C18 C19 1.377(8) .
C18 H18 0.9500 .
C19 C20 1.382(8) .
C19 H19 0.9500 .
C20 H20 0.9500 .
C21 H21A 0.9800 .
C21 H21B 0.9800 .
C21 H21C 0.9800 .
C22 C27 1.403(6) .
C22 C23 1.411(7) .
C23 C24 1.387(7) .
C23 C28 1.511(7) .
C24 C25 1.384(7) .
C24 H24 0.9500 .
C25 C26 1.370(7) .
C25 C30 1.513(7) .
C26 C27 1.398(7) .
C26 H26 0.9500 .
C27 C29 1.511(7) .
C28 H28A 0.9800 .
C28 H28B 0.9800 .
C28 H28C 0.9800 .
C29 H29A 0.9800 .
C29 H29B 0.9800 .
C29 H29C 0.9800 .
C30 H30A 0.9800 .
C30 H30B 0.9800 .
C30 H30C 0.9800 .
C31 C33 1.369(4) 3_666
C31 C32 1.390(4) .
C31 H31 0.9500 .
C32 C33 1.384(4) .
C32 H32 0.9500 .
C33 C31 1.369(4) 3_666
C33 H33 0.9500 .

loop_
_geom_torsion_atom_site_label_1
_geom_torsion_atom_site_label_2
_geom_torsion_atom_site_label_3
_geom_torsion_atom_site_label_4
_geom_torsion
_geom_torsion_site_symmetry_1
_geom_torsion_site_symmetry_4
O2 S1 N2 C1 57.3(5) . .
O1 S1 N2 C1 -176.1(4) . .
C7 S1 N2 C1 -61.8(5) . .
C2 N1 C1 N2 -177.7(5) . .
C2 N1 C1 C5 2.2(8) . .
S1 N2 C1 N1 178.2(3) . .
S1 N2 C1 C5 -1.7(8) . .
C1 N1 C2 C3 -1.4(8) . .
C1 N1 C2 C6 179.1(5) . .
N1 C2 C3 C4 1.0(9) . .
C6 C2 C3 C4 -179.6(6) . .
C2 C3 C4 C5 -1.6(10) . .
C3 C4 C5 C1 2.4(10) . .
N1 C1 C5 C4 -2.5(8) . .
N2 C1 C5 C4 177.3(5) . .
O2 S1 C7 C8 2.4(5) . .
O1 S1 C7 C8 -125.8(4) . .
N2 S1 C7 C8 122.2(4) . .
O2 S1 C7 C12 -177.1(4) . .
O1 S1 C7 C12 54.7(4) . .
N2 S1 C7 C12 -57.2(4) . .
C12 C7 C8 C9 1.7(7) . .
S1 C7 C8 C9 -177.8(3) . .
C12 C7 C8 C13 -177.2(4) . .
S1 C7 C8 C13 3.4(7) . .
C7 C8 C9 C10 -0.2(7) . .
C13 C8 C9 C10 178.8(4) . .
C8 C9 C10 C11 -1.2(7) . .
C8 C9 C10 C14 177.5(5) . .
C9 C10 C11 C12 1.1(7) . .
C14 C10 C11 C12 -177.6(5) . .
C10 C11 C12 C7 0.4(7) . .
C10 C11 C12 C15 -177.8(5) . .
C8 C7 C12 C11 -1.8(7) . .
S1 C7 C12 C11 177.7(4) . .
C8 C7 C12 C15 176.3(4) . .
S1 C7 C12 C15 -4.3(6) . .
O4 S2 N4 C16 -55.9(5) . .
O3 S2 N4 C16 178.2(4) . .
C22 S2 N4 C16 63.3(4) . .
C17 N3 C16 N4 175.5(5) . .
C17 N3 C16 C20 -3.0(8) . .
S2 N4 C16 N3 173.6(3) . .
S2 N4 C16 C20 -8.2(7) . .
C16 N3 C17 C18 1.8(8) . .
C16 N3 C17 C21 -178.6(5) . .
N3 C17 C18 C19 -0.2(8) . .
C21 C17 C18 C19 -179.8(6) . .
C17 C18 C19 C20 0.0(9) . .
C18 C19 C20 C16 -1.2(8) . .
N3 C16 C20 C19 2.5(7) . .
N4 C16 C20 C19 -175.7(5) . .
O4 S2 C22 C27 -7.5(5) . .
O3 S2 C22 C27 120.3(4) . .
N4 S2 C22 C27 -127.0(4) . .
O4 S2 C22 C23 174.0(4) . .
O3 S2 C22 C23 -58.2(4) . .
N4 S2 C22 C23 54.5(4) . .
C27 C22 C23 C24 1.7(7) . .
S2 C22 C23 C24 -179.8(4) . .
C27 C22 C23 C28 -175.9(5) . .
S2 C22 C23 C28 2.6(7) . .
C22 C23 C24 C25 -0.5(7) . .
C28 C23 C24 C25 177.3(5) . .
C23 C24 C25 C26 -0.9(7) . .
C23 C24 C25 C30 179.0(5) . .
C24 C25 C26 C27 1.1(8) . .
C30 C25 C26 C27 -178.8(5) . .
C25 C26 C27 C22 0.1(7) . .
C25 C26 C27 C29 -179.9(5) . .
C23 C22 C27 C26 -1.6(7) . .
S2 C22 C27 C26 180.0(4) . .
C23 C22 C27 C29 178.5(5) . .
S2 C22 C27 C29 0.0(7) . .
C33 C31 C32 C33 0.1(9) 3_666 .
C31 C32 C33 C31 -0.1(10) . 3_666
